data_8103203
loop_
_publ_author_name
'Ning Zhao'
'Hong-Ling Li'
'Hui-Juan Han'

_publ_section_title
;
 Crystal structure of
 aquabis(2,2'-bipyridyl-N,N')(9,10-dioxoanthracene-2,6-disulfonato)copper(II)
 --- water (1:3), [Cu(H2O)(C10H8N2)2][C14H6S2O8] &#x2022; 3H2O
;
_journal_issue 4
_journal_name_full 'Zeitschrift f\"ur Kristallographie - New Crystal Structures'
_journal_page_first 547
_journal_volume 226
_journal_year 2011
_chemical_formula_moiety 'C20 H18 Cu N4 O, C14 H6 O8 S2, 3(H2 O)'
_chemical_formula_sum 'C34 H30 Cu N4 O12 S2'
_chemical_formula_weight 814.28
_chemical_name_systematic
;
Crystal structure of [aqua-bis(2,2'-bipyridine)copper(ii)]-
(9,10-dioxo-9,10-dihydroanthracene-2,6-disulfonate) trihydrate
;
_space_group_IT_number 2
_symmetry_cell_setting triclinic
_symmetry_space_group_name_Hall '-P 1'
_symmetry_space_group_name_H-M 'P -1'
_atom_sites_solution_hydrogens geom
_atom_sites_solution_primary direct
_atom_sites_solution_secondary difmap
_cell_angle_alpha 80.23(4)
_cell_angle_beta 82.57(3)
_cell_angle_gamma 66.33(4)
_cell_formula_units_Z 2
_cell_length_a 11.116(4)
_cell_length_b 11.168(7)
_cell_length_c 15.082(4)
_cell_measurement_reflns_used 17183
_cell_measurement_temperature 298(2)
_cell_measurement_theta_max 18
_cell_measurement_theta_min 12
_cell_volume 1686.1(14)
_computing_cell_refinement 'CrysAlis RED, Oxford Diffraction Ltd.'
_computing_data_collection 'CrysAlis CCD, Oxford Diffraction Ltd.'
_computing_data_reduction 'CrysAlis RED, Oxford Diffraction Ltd.'
_computing_molecular_graphics 'Bruker SHELXTL (Bruker, 1997)'
_computing_publication_material 'Bruker SHELXTL'
_computing_structure_refinement 'SHELXL-97 (Sheldrick, 1997)'
_computing_structure_solution 'SHELXS-97 (Sheldrick, 1997)'
_diffrn_ambient_temperature 298(2)
_diffrn_detector_area_resol_mean no
_diffrn_measured_fraction_theta_full 0.994
_diffrn_measured_fraction_theta_max 0.994
_diffrn_measurement_device_type '4-circle diffractometer'
_diffrn_measurement_method 'scintillation counter'
_diffrn_radiation_monochromator graphite
_diffrn_radiation_source 'Enhance (Cu) X-ray Source'
_diffrn_radiation_type CuK\a
_diffrn_radiation_wavelength 1.54178
_diffrn_reflns_av_R_equivalents 0.0380
_diffrn_reflns_av_sigmaI/netI 0.0300
_diffrn_reflns_limit_h_max 13
_diffrn_reflns_limit_h_min -13
_diffrn_reflns_limit_k_max 13
_diffrn_reflns_limit_k_min -13
_diffrn_reflns_limit_l_max 13
_diffrn_reflns_limit_l_min -18
_diffrn_reflns_number 17183
_diffrn_reflns_theta_full 67.50
_diffrn_reflns_theta_max 67.50
_diffrn_reflns_theta_min 2.98
_diffrn_standards_decay_% 0
_diffrn_standards_interval_count no
_diffrn_standards_interval_time no
_diffrn_standards_number 0
_exptl_absorpt_coefficient_mu 2.708
_exptl_absorpt_correction_T_max 0.36
_exptl_absorpt_correction_T_min 0.26
_exptl_absorpt_correction_type multi-scan
_exptl_absorpt_process_details 'CrysAlis RED, Oxford Diffraction Ltd.'
_exptl_crystal_colour Blue
_exptl_crystal_density_diffrn 1.604
_exptl_crystal_density_method 'not measured'
_exptl_crystal_description Block
_exptl_crystal_F_000 838
_exptl_crystal_size_max 0.40
_exptl_crystal_size_mid 0.33
_exptl_crystal_size_min 0.28
_refine_diff_density_max 1.134
_refine_diff_density_min -0.679
_refine_diff_density_rms 0.113
_refine_ls_extinction_coef 0.0021(9)
_refine_ls_extinction_expression Fc^*^=kFc[1+0.001xFc^2^\l^3^/sin(2\q)]^-1/4^
_refine_ls_extinction_method SHELXL
_refine_ls_goodness_of_fit_ref 1.082
_refine_ls_hydrogen_treatment constr
_refine_ls_matrix_type full
_refine_ls_number_parameters 479
_refine_ls_number_reflns 6041
_refine_ls_number_restraints 0
_refine_ls_restrained_S_all 1.082
_refine_ls_R_factor_all 0.0917
_refine_ls_R_factor_gt 0.0818
_refine_ls_shift/su_max 0.000
_refine_ls_shift/su_mean 0.000
_refine_ls_structure_factor_coef Fsqd
_refine_ls_weighting_details 'calc w=1/[\s^2^(Fo^2^)+(0.1953P)^2^+1.0420P] where P=(Fo^2^+2Fc^2^)/3'
_refine_ls_weighting_scheme calc
_refine_ls_wR_factor_gt 0.2506
_refine_ls_wR_factor_ref 0.2764
_reflns_number_gt 5043
_reflns_number_total 6041
_reflns_threshold_expression >2sigma(I)
_cod_data_source_file 1267-3500.cff
_cod_data_source_block I
_cod_depositor_comments
;
The following automatic conversions were performed:

'_symmetry_cell_setting' value 'Triclinic' changed to 'triclinic'
according to /home/saulius/struct/CIF-dictionaries/cif_core.dic
dictionary named 'cif_core.dic' version 2.4.1 from
2010-06-29.

'_exptl_absorpt_correction_type' value 'Multi-Scan'
changed to 'multi-scan' according to
/home/saulius/struct/CIF-dictionaries/cif_core.dic dictionary named
'cif_core.dic' version 2.4.1 from 2010-06-29.

Automatic conversion script
Id: cif_fix_values 1715 2011-07-08 13:25:40Z adriana 
;
_cod_original_cell_volume 1686.1(13)
_cod_original_sg_symbol_H-M P-1
_cod_database_code 8103203

loop_
_symmetry_equiv_pos_as_xyz
'x, y, z'
'-x, -y, -z'

loop_
_atom_site_label
_atom_site_type_symbol
_atom_site_fract_x
_atom_site_fract_y
_atom_site_fract_z
_atom_site_U_iso_or_equiv
_atom_site_adp_type
_atom_site_occupancy
_atom_site_symmetry_multiplicity
_atom_site_calc_flag
_atom_site_refinement_flags
Cu1 Cu 0.83511(7) 0.16858(7) 0.26132(4) 0.0650(3) Uani 1 1 d .
S1 S 0.51219(11) 0.84521(11) 0.21145(8) 0.0620(4) Uani 1 1 d .
S2 S 0.14794(11) 0.47974(11) 0.28781(8) 0.0633(4) Uani 1 1 d .
O1 O 0.4665(4) 0.9821(3) 0.1732(3) 0.0842(11) Uani 1 1 d .
O2 O 0.6457(4) 0.7949(5) 0.2368(4) 0.1068(15) Uani 1 1 d .
O3 O 0.4233(4) 0.8155(4) 0.2810(3) 0.0859(11) Uani 1 1 d .
O5 O 0.1946(4) 0.3443(4) 0.2720(3) 0.0920(12) Uani 1 1 d .
O4 O 0.1781(4) 0.5641(4) 0.2120(3) 0.0874(11) Uani 1 1 d .
O6 O 0.0114(3) 0.5284(5) 0.3226(3) 0.0904(12) Uani 1 1 d .
O8 O 0.3801(3) 0.5242(4) 0.66560(19) 0.0654(8) Uani 1 1 d .
O7 O 0.5130(4) 0.3791(3) 0.1698(2) 0.0685(8) Uani 1 1 d .
OW1 O 1.0433(4) 0.0512(4) 0.2386(3) 0.0886(11) Uani 1 1 d .
H1A H 1.1242 0.0394 0.2328 0.106 Uiso 1 1 d R
H1B H 1.0241 -0.0165 0.2530 0.106 Uiso 1 1 d R
OW2 O 0.8185(5) 0.7897(5) 0.3538(3) 0.1055(14) Uani 1 1 d .
H2A H 0.7546 0.8005 0.3233 0.127 Uiso 1 1 d R
H2B H 0.8906 0.7271 0.3404 0.127 Uiso 1 1 d R
OW3 O 1.1918(4) -0.2005(4) 0.2365(3) 0.0895(11) Uani 1 1 d .
H3A H 1.1902 -0.2756 0.2346 0.107 Uiso 1 1 d R
H3B H 1.2547 -0.1983 0.2618 0.107 Uiso 1 1 d R
OW4 O 0.2062(4) 0.1716(5) 0.1565(3) 0.0957(12) Uani 1 1 d .
H4A H 0.1976 0.2406 0.1778 0.115 Uiso 1 1 d R
H4B H 0.2838 0.1248 0.1376 0.115 Uiso 1 1 d R
N1 N 0.6847(4) 0.1432(3) 0.3412(2) 0.0588(8) Uani 1 1 d .
N2 N 0.8805(4) 0.1936(4) 0.3783(3) 0.0630(9) Uani 1 1 d .
N3 N 0.8097(4) 0.1161(4) 0.1485(3) 0.0699(10) Uani 1 1 d .
N4 N 0.8460(3) 0.3255(4) 0.1717(2) 0.0563(8) Uani 1 1 d .
C1 C 0.5764(5) 0.1341(5) 0.3155(3) 0.0666(11) Uani 1 1 d .
H1 H 0.5740 0.1255 0.2556 0.080 Uiso 1 1 calc R
C2 C 0.4709(5) 0.1370(5) 0.3738(4) 0.0753(13) Uani 1 1 d .
H2 H 0.3986 0.1298 0.3539 0.090 Uiso 1 1 calc R
C3 C 0.4729(5) 0.1508(5) 0.4624(4) 0.0731(13) Uani 1 1 d .
H3 H 0.4016 0.1539 0.5030 0.088 Uiso 1 1 calc R
C4 C 0.5807(5) 0.1601(4) 0.4899(3) 0.0645(11) Uani 1 1 d .
H4 H 0.5833 0.1690 0.5497 0.077 Uiso 1 1 calc R
C5 C 0.6866(4) 0.1562(4) 0.4285(3) 0.0579(9) Uani 1 1 d .
C6 C 0.8059(4) 0.1713(4) 0.4495(3) 0.0568(9) Uani 1 1 d .
C7 C 0.8375(6) 0.1629(5) 0.5371(3) 0.0697(12) Uani 1 1 d .
H7 H 0.7828 0.1485 0.5861 0.084 Uiso 1 1 calc R
C8 C 0.9522(6) 0.1766(6) 0.5495(4) 0.0789(14) Uani 1 1 d .
H8 H 0.9774 0.1687 0.6074 0.095 Uiso 1 1 calc R
C9 C 1.0281(6) 0.2019(6) 0.4758(4) 0.0803(14) Uani 1 1 d .
H9 H 1.1041 0.2140 0.4831 0.096 Uiso 1 1 calc R
C10 C 0.9914(5) 0.2093(5) 0.3912(4) 0.0736(12) Uani 1 1 d .
H10 H 1.0439 0.2254 0.3413 0.088 Uiso 1 1 calc R
C11 C 0.8002(6) 0.0009(6) 0.1436(4) 0.0837(15) Uani 1 1 d .
H11 H 0.7917 -0.0528 0.1963 0.100 Uiso 1 1 calc R
C12 C 0.8028(6) -0.0382(7) 0.0609(5) 0.0932(18) Uani 1 1 d .
H12 H 0.7955 -0.1175 0.0581 0.112 Uiso 1 1 calc R
C13 C 0.8161(6) 0.0392(8) -0.0161(4) 0.0910(18) Uani 1 1 d .
H13 H 0.8177 0.0136 -0.0719 0.109 Uiso 1 1 calc R
C14 C 0.8271(5) 0.1565(6) -0.0108(4) 0.0764(13) Uani 1 1 d .
H14 H 0.8360 0.2109 -0.0629 0.092 Uiso 1 1 calc R
C15 C 0.8247(4) 0.1916(5) 0.0720(3) 0.0603(10) Uani 1 1 d .
C16 C 0.8367(4) 0.3151(4) 0.0848(3) 0.0566(9) Uani 1 1 d .
C17 C 0.8372(4) 0.4147(5) 0.0159(3) 0.0694(12) Uani 1 1 d .
H17 H 0.8306 0.4063 -0.0435 0.083 Uiso 1 1 calc R
C18 C 0.8476(5) 0.5255(5) 0.0359(4) 0.0751(13) Uani 1 1 d .
H18 H 0.8478 0.5930 -0.0095 0.090 Uiso 1 1 calc R
C19 C 0.8576(5) 0.5354(5) 0.1246(4) 0.0738(13) Uani 1 1 d .
H19 H 0.8646 0.6094 0.1400 0.089 Uiso 1 1 calc R
C20 C 0.8570(4) 0.4336(5) 0.1892(3) 0.0651(10) Uani 1 1 d .
H20 H 0.8646 0.4401 0.2487 0.078 Uiso 1 1 calc R
C21 C 0.5167(4) 0.7572(4) 0.1217(3) 0.0531(9) Uani 1 1 d .
C22 C 0.5100(4) 0.6347(4) 0.1410(3) 0.0519(8) Uani 1 1 d .
H22 H 0.5082 0.5960 0.2005 0.062 Uiso 1 1 calc R
C23 C 0.5060(3) 0.5692(3) 0.0721(3) 0.0458(7) Uani 1 1 d .
C24 C 0.5094(3) 0.6277(4) -0.0181(2) 0.0463(8) Uani 1 1 d .
C25 C 0.5224(4) 0.7481(4) -0.0369(3) 0.0561(9) Uani 1 1 d .
H25 H 0.5289 0.7853 -0.0964 0.067 Uiso 1 1 calc R
C26 C 0.5258(4) 0.8134(4) 0.0329(3) 0.0576(9) Uani 1 1 d .
H26 H 0.5340 0.8943 0.0202 0.069 Uiso 1 1 calc R
C27 C 0.5026(4) 0.4365(4) 0.0935(3) 0.0490(8) Uani 1 1 d .
C28 C 0.2385(4) 0.4793(4) 0.3772(3) 0.0525(9) Uani 1 1 d .
C29 C 0.3623(4) 0.4843(4) 0.3582(3) 0.0522(8) Uani 1 1 d .
H29 H 0.4002 0.4836 0.2995 0.063 Uiso 1 1 calc R
C30 C 0.4287(3) 0.4904(3) 0.4283(2) 0.0463(8) Uani 1 1 d .
C31 C 0.3717(4) 0.4928(4) 0.5165(3) 0.0492(8) Uani 1 1 d .
C32 C 0.2506(4) 0.4804(5) 0.5349(3) 0.0589(10) Uani 1 1 d .
H32 H 0.2141 0.4766 0.5938 0.071 Uiso 1 1 calc R
C33 C 0.1849(4) 0.4738(5) 0.4647(3) 0.0627(10) Uani 1 1 d .
H33 H 0.1041 0.4657 0.4768 0.075 Uiso 1 1 calc R
C34 C 0.4373(4) 0.5072(4) 0.5916(3) 0.0496(8) Uani 1 1 d .

loop_
_atom_site_aniso_label
_atom_site_aniso_U_11
_atom_site_aniso_U_22
_atom_site_aniso_U_33
_atom_site_aniso_U_23
_atom_site_aniso_U_13
_atom_site_aniso_U_12
Cu1 0.0823(5) 0.0784(5) 0.0482(5) -0.0111(3) 0.0035(3) -0.0466(4)
S1 0.0691(7) 0.0628(6) 0.0647(7) -0.0216(5) -0.0048(5) -0.0312(5)
S2 0.0629(6) 0.0704(7) 0.0673(7) -0.0164(5) -0.0111(5) -0.0320(5)
O1 0.111(3) 0.0579(18) 0.091(3) -0.0257(17) 0.002(2) -0.0373(18)
O2 0.081(2) 0.123(3) 0.130(4) -0.054(3) -0.038(2) -0.030(2)
O3 0.115(3) 0.100(3) 0.068(2) -0.0361(19) 0.0146(19) -0.065(2)
O5 0.103(3) 0.079(2) 0.110(3) -0.030(2) -0.028(2) -0.039(2)
O4 0.111(3) 0.105(3) 0.065(2) 0.0020(19) -0.0274(19) -0.061(2)
O6 0.0580(18) 0.127(3) 0.094(3) -0.030(2) -0.0107(17) -0.036(2)
O8 0.0633(16) 0.097(2) 0.0445(15) -0.0187(14) 0.0054(12) -0.0389(16)
O7 0.107(2) 0.0602(16) 0.0446(15) -0.0030(12) -0.0036(15) -0.0412(16)
OW1 0.079(2) 0.080(2) 0.103(3) -0.026(2) 0.011(2) -0.0265(18)
OW2 0.115(3) 0.102(3) 0.113(3) -0.012(3) -0.043(3) -0.046(3)
OW3 0.089(2) 0.072(2) 0.105(3) -0.0094(19) -0.005(2) -0.0287(18)
OW4 0.096(3) 0.101(3) 0.110(3) -0.047(2) 0.009(2) -0.050(2)
N1 0.068(2) 0.0611(19) 0.0532(19) -0.0059(15) -0.0052(15) -0.0315(16)
N2 0.072(2) 0.069(2) 0.054(2) -0.0115(16) 0.0013(16) -0.0341(18)
N3 0.080(2) 0.082(2) 0.057(2) -0.0183(18) 0.0056(18) -0.040(2)
N4 0.0551(17) 0.0646(19) 0.0530(18) -0.0120(14) 0.0031(14) -0.0276(15)
C1 0.079(3) 0.064(2) 0.063(3) 0.0014(19) -0.011(2) -0.036(2)
C2 0.071(3) 0.070(3) 0.089(4) 0.000(2) -0.007(2) -0.034(2)
C3 0.070(3) 0.059(2) 0.088(4) -0.006(2) 0.012(2) -0.028(2)
C4 0.077(3) 0.056(2) 0.063(3) -0.0151(18) 0.014(2) -0.031(2)
C5 0.073(2) 0.0478(18) 0.054(2) -0.0057(16) 0.0018(18) -0.0267(17)
C6 0.072(2) 0.0508(19) 0.051(2) -0.0081(16) -0.0011(18) -0.0274(18)
C7 0.090(3) 0.072(3) 0.053(2) -0.008(2) -0.004(2) -0.039(2)
C8 0.100(4) 0.087(3) 0.062(3) -0.013(2) -0.012(3) -0.045(3)
C9 0.082(3) 0.084(3) 0.087(4) -0.018(3) -0.017(3) -0.039(3)
C10 0.078(3) 0.085(3) 0.069(3) -0.015(2) -0.003(2) -0.042(2)
C11 0.099(4) 0.083(3) 0.084(4) -0.021(3) 0.005(3) -0.051(3)
C12 0.093(4) 0.101(4) 0.104(5) -0.050(4) 0.006(3) -0.047(3)
C13 0.081(3) 0.133(5) 0.077(4) -0.048(4) 0.004(3) -0.049(3)
C14 0.070(3) 0.103(4) 0.060(3) -0.026(3) 0.001(2) -0.032(3)
C15 0.053(2) 0.081(3) 0.051(2) -0.0178(19) 0.0039(16) -0.0291(19)
C16 0.0483(18) 0.074(2) 0.049(2) -0.0061(17) 0.0008(15) -0.0274(17)
C17 0.061(2) 0.090(3) 0.050(2) 0.004(2) -0.0032(18) -0.027(2)
C18 0.063(3) 0.074(3) 0.080(3) 0.009(2) -0.001(2) -0.027(2)
C19 0.064(2) 0.062(2) 0.096(4) -0.007(2) 0.007(2) -0.029(2)
C20 0.062(2) 0.071(3) 0.064(3) -0.012(2) 0.0048(19) -0.029(2)
C21 0.0507(18) 0.0524(19) 0.061(2) -0.0131(16) -0.0035(16) -0.0225(15)
C22 0.059(2) 0.0536(19) 0.048(2) -0.0098(15) -0.0012(15) -0.0256(16)
C23 0.0457(17) 0.0447(17) 0.0500(19) -0.0076(14) -0.0006(14) -0.0208(14)
C24 0.0490(17) 0.0480(17) 0.0449(19) -0.0103(14) 0.0001(14) -0.0212(14)
C25 0.069(2) 0.0518(19) 0.052(2) -0.0017(16) -0.0020(17) -0.0299(18)
C26 0.067(2) 0.053(2) 0.062(2) -0.0072(17) -0.0047(18) -0.0313(18)
C27 0.0557(19) 0.0470(18) 0.0454(19) -0.0094(14) 0.0019(14) -0.0215(15)
C28 0.0512(19) 0.0545(19) 0.060(2) -0.0125(16) -0.0064(16) -0.0259(16)
C29 0.057(2) 0.0526(19) 0.049(2) -0.0057(15) -0.0004(15) -0.0251(16)
C30 0.0496(18) 0.0462(17) 0.0474(19) -0.0089(14) -0.0017(14) -0.0224(14)
C31 0.0520(18) 0.0507(18) 0.0471(19) -0.0088(15) 0.0006(15) -0.0225(15)
C32 0.053(2) 0.076(3) 0.055(2) -0.0163(19) 0.0057(17) -0.0314(18)
C33 0.056(2) 0.078(3) 0.065(3) -0.022(2) 0.0025(18) -0.035(2)
C34 0.0510(18) 0.0507(18) 0.0479(19) -0.0087(14) 0.0020(14) -0.0213(15)

loop_
_atom_type_symbol
_atom_type_description
_atom_type_scat_dispersion_real
_atom_type_scat_dispersion_imag
_atom_type_scat_source
C C 0.0181 0.0091 'International Tables Vol C Tables 4.2.6.8 and 6.1.1.4'
H H 0.0000 0.0000 'International Tables Vol C Tables 4.2.6.8 and 6.1.1.4'
N N 0.0311 0.0180 'International Tables Vol C Tables 4.2.6.8 and 6.1.1.4'
O O 0.0492 0.0322 'International Tables Vol C Tables 4.2.6.8 and 6.1.1.4'
S S 0.3331 0.5567 'International Tables Vol C Tables 4.2.6.8 and 6.1.1.4'
Cu Cu -1.9646 0.5888 'International Tables Vol C Tables 4.2.6.8 and 6.1.1.4'

loop_
_geom_angle_atom_site_label_1
_geom_angle_atom_site_label_2
_geom_angle_atom_site_label_3
_geom_angle
_geom_angle_site_symmetry_3
N3 Cu1 N2 171.38(17) .
N3 Cu1 N1 100.11(16) .
N2 Cu1 N1 80.99(15) .
N3 Cu1 N4 80.63(16) .
N2 Cu1 N4 105.08(15) .
N1 Cu1 N4 132.07(15) .
N3 Cu1 OW1 87.08(18) .
N2 Cu1 OW1 86.21(17) .
N1 Cu1 OW1 135.34(16) .
N4 Cu1 OW1 92.56(15) .
O3 S1 O2 113.5(3) .
O3 S1 O1 113.9(3) .
O2 S1 O1 112.3(3) .
O3 S1 C21 105.3(2) .
O2 S1 C21 105.3(2) .
O1 S1 C21 105.5(2) .
O5 S2 O4 113.1(3) .
O5 S2 O6 111.8(3) .
O4 S2 O6 114.5(3) .
O5 S2 C28 105.6(2) .
O4 S2 C28 105.8(2) .
O6 S2 C28 105.1(2) .
C5 N1 C1 117.9(4) .
C5 N1 Cu1 113.7(3) .
C1 N1 Cu1 127.7(3) .
C6 N2 C10 118.8(4) .
C6 N2 Cu1 115.2(3) .
C10 N2 Cu1 124.9(3) .
C15 N3 C11 119.2(4) .
C15 N3 Cu1 116.0(3) .
C11 N3 Cu1 123.9(4) .
C20 N4 C16 118.1(4) .
C20 N4 Cu1 128.4(3) .
C16 N4 Cu1 113.5(3) .
N1 C1 C2 122.8(5) .
C1 C2 C3 119.1(5) .
C4 C3 C2 119.2(5) .
C3 C4 C5 120.0(5) .
N1 C5 C4 121.0(4) .
N1 C5 C6 114.1(4) .
C4 C5 C6 124.9(4) .
N2 C6 C7 122.3(4) .
N2 C6 C5 114.9(4) .
C7 C6 C5 122.8(4) .
C8 C7 C6 118.3(5) .
C9 C8 C7 119.3(5) .
C8 C9 C10 119.5(5) .
N2 C10 C9 121.7(5) .
N3 C11 C12 120.6(6) .
C13 C12 C11 119.9(6) .
C12 C13 C14 119.3(5) .
C15 C14 C13 119.2(6) .
N3 C15 C14 121.7(5) .
N3 C15 C16 115.0(4) .
C14 C15 C16 123.3(5) .
N4 C16 C17 121.1(4) .
N4 C16 C15 114.3(4) .
C17 C16 C15 124.6(4) .
C18 C17 C16 119.5(5) .
C17 C18 C19 119.2(4) .
C20 C19 C18 118.3(5) .
N4 C20 C19 123.7(5) .
C22 C21 C26 120.5(4) .
C22 C21 S1 119.9(3) .
C26 C21 S1 119.6(3) .
C21 C22 C23 120.3(4) .
C22 C23 C24 119.8(3) .
C22 C23 C27 119.7(4) .
C24 C23 C27 120.5(3) .
C25 C24 C23 119.4(4) .
C25 C24 C27 119.4(3) 2_665
C23 C24 C27 121.2(3) 2_665
C24 C25 C26 120.2(4) .
C21 C26 C25 119.7(4) .
O7 C27 C23 121.4(4) .
O7 C27 C24 120.5(3) 2_665
C23 C27 C24 118.1(3) 2_665
C33 C28 C29 120.6(4) .
C33 C28 S2 119.5(3) .
C29 C28 S2 119.9(3) .
C30 C29 C28 119.0(4) .
C29 C30 C31 120.7(4) .
C29 C30 C34 119.0(3) 2_666
C31 C30 C34 120.2(3) 2_666
C30 C31 C32 119.3(4) .
C30 C31 C34 121.7(3) .
C32 C31 C34 119.0(3) .
C33 C32 C31 119.6(4) .
C28 C33 C32 120.5(4) .
O8 C34 C31 120.8(4) .
O8 C34 C30 121.2(4) 2_666
C31 C34 C30 117.9(3) 2_666

loop_
_geom_bond_atom_site_label_1
_geom_bond_atom_site_label_2
_geom_bond_distance
_geom_bond_site_symmetry_2
Cu1 N3 1.979(4) .
Cu1 N2 1.989(4) .
Cu1 N1 2.018(4) .
Cu1 N4 2.058(4) .
Cu1 OW1 2.169(4) .
S1 O3 1.437(4) .
S1 O2 1.438(4) .
S1 O1 1.442(4) .
S1 C21 1.788(4) .
S2 O5 1.441(4) .
S2 O4 1.448(4) .
S2 O6 1.451(4) .
S2 C28 1.782(4) .
O8 C34 1.215(5) .
O7 C27 1.213(5) .
N1 C5 1.353(6) .
N1 C1 1.358(6) .
N2 C6 1.321(6) .
N2 C10 1.355(6) .
N3 C15 1.343(6) .
N3 C11 1.347(7) .
N4 C20 1.332(6) .
N4 C16 1.356(6) .
C1 C2 1.365(7) .
C2 C3 1.374(8) .
C3 C4 1.364(8) .
C4 C5 1.391(6) .
C5 C6 1.482(6) .
C6 C7 1.388(6) .
C7 C8 1.383(8) .
C8 C9 1.368(8) .
C9 C10 1.368(8) .
C11 C12 1.383(9) .
C12 C13 1.354(10) .
C13 C14 1.380(9) .
C14 C15 1.364(7) .
C15 C16 1.484(7) .
C16 C17 1.389(7) .
C17 C18 1.374(8) .
C18 C19 1.383(8) .
C19 C20 1.368(7) .
C21 C22 1.378(6) .
C21 C26 1.388(6) .
C22 C23 1.384(6) .
C23 C24 1.408(5) .
C23 C27 1.477(5) .
C24 C25 1.388(5) .
C24 C27 1.490(5) 2_665
C25 C26 1.391(6) .
C27 C24 1.490(5) 2_665
C28 C33 1.378(6) .
C28 C29 1.391(5) .
C29 C30 1.391(6) .
C30 C31 1.396(5) .
C30 C34 1.491(5) 2_666
C31 C32 1.396(5) .
C31 C34 1.487(5) .
C32 C33 1.390(6) .
C34 C30 1.491(5) 2_666

loop_
_geom_hbond_atom_site_label_D
_geom_hbond_atom_site_label_H
_geom_hbond_atom_site_label_A
_geom_hbond_distance_DH
_geom_hbond_distance_HA
_geom_hbond_distance_DA
_geom_hbond_angle_DHA
_geom_hbond_site_symmetry_A
OW1 H1A OW4 0.85 2.14 2.726(6) 126.0 1_655
OW1 H1B OW3 0.85 2.18 2.630(6) 113.1 .
OW2 H2A O2 0.85 1.92 2.751(6) 165.5 .
OW2 H2B O6 0.85 2.12 2.918(7) 154.5 1_655
OW3 H3A O4 0.85 1.94 2.781(6) 171.4 1_645
OW3 H3B O3 0.85 2.00 2.821(6) 162.0 1_645
OW4 H4A O5 0.85 1.97 2.766(6) 155.8 .
OW4 H4B O1 0.85 2.08 2.830(7) 145.9 1_545
